data_7713345
loop_
_publ_author_name
'Guo, Li-Xiang'
'Gao, Yao'
'Zhang , Pei'
'Yang, Jianhui'
'Liu, Bin'

_publ_section_title
;
 A Family of Edge-sharing Bi-octahedral Diruthenium(III,III) Compounds
 Containing Ru-Ru Single Bond
;
_journal_name_full 'Dalton Transactions'
_journal_paper_doi 10.1039/D3DT01302B
_journal_year 2023
_chemical_formula_moiety 'C18 H30 O10 Ru2'
_chemical_formula_sum 'C18 H30 O10 Ru2'
_chemical_formula_weight 608.56
_space_group_crystal_system monoclinic
_space_group_IT_number 14
_space_group_name_Hall '-P 2ybc'
_space_group_name_H-M_alt 'P 1 21/c 1'
_atom_sites_solution_hydrogens geom
_audit_creation_method SHELXL-2018/3
_audit_update_record
;
2023-06-21 deposited with the CCDC.	2023-06-30 downloaded from the CCDC.
;
_cell_angle_alpha 90
_cell_angle_beta 90.706(5)
_cell_angle_gamma 90
_cell_formula_units_Z 4
_cell_length_a 7.8332(8)
_cell_length_b 17.5642(17)
_cell_length_c 16.970(2)
_cell_measurement_reflns_used 5554
_cell_measurement_temperature 180(2)
_cell_measurement_theta_max 54.936
_cell_measurement_theta_min 4.379
_cell_volume 2334.6(4)
_computing_cell_refinement 'Bruker SAINT'
_computing_data_collection 'Bruker APEX2'
_computing_data_reduction 'Bruker SAINT'
_computing_molecular_graphics 'Bruker SHELXTL'
_computing_publication_material 'Bruker SHELXTL'
_computing_structure_refinement 'SHELXL-2018/3 (Sheldrick, 2018)'
_computing_structure_solution 'SHELXT 2014/5 (Sheldrick, 2014)'
_diffrn_ambient_temperature 180(2)
_diffrn_measured_fraction_theta_full 0.999
_diffrn_measured_fraction_theta_max 0.994
_diffrn_measurement_device_type 'Bruker APEX-II CCD'
_diffrn_measurement_method '\f and \w scans'
_diffrn_radiation_type MoK\a
_diffrn_radiation_wavelength 0.71073
_diffrn_reflns_av_R_equivalents 0.1471
_diffrn_reflns_av_unetI/netI 0.1040
_diffrn_reflns_Laue_measured_fraction_full 0.999
_diffrn_reflns_Laue_measured_fraction_max 0.994
_diffrn_reflns_limit_h_max 5
_diffrn_reflns_limit_h_min -9
_diffrn_reflns_limit_k_max 21
_diffrn_reflns_limit_k_min -20
_diffrn_reflns_limit_l_max 20
_diffrn_reflns_limit_l_min -19
_diffrn_reflns_number 24011
_diffrn_reflns_point_group_measured_fraction_full 0.999
_diffrn_reflns_point_group_measured_fraction_max 0.994
_diffrn_reflns_theta_full 25.242
_diffrn_reflns_theta_max 25.716
_diffrn_reflns_theta_min 1.669
_exptl_absorpt_coefficient_mu 1.342
_exptl_absorpt_correction_type multi-scan
_exptl_absorpt_process_details sadabs
_exptl_crystal_colour red-brown
_exptl_crystal_density_diffrn 1.731
_exptl_crystal_description block
_exptl_crystal_F_000 1224
_exptl_crystal_size_max 0.200
_exptl_crystal_size_mid 0.180
_exptl_crystal_size_min 0.150
_exptl_transmission_factor_max 0.818
_exptl_transmission_factor_min 0.765
_refine_diff_density_max 1.277
_refine_diff_density_min -1.108
_refine_diff_density_rms 0.171
_refine_ls_extinction_coef 0.0022(4)
_refine_ls_extinction_expression Fc^*^=kFc[1+0.001xFc^2^\l^3^/sin(2\q)]^-1/4^
_refine_ls_extinction_method 'SHELXL-2018/3 (Sheldrick 2018)'
_refine_ls_goodness_of_fit_ref 0.999
_refine_ls_hydrogen_treatment constr
_refine_ls_matrix_type full
_refine_ls_number_parameters 280
_refine_ls_number_reflns 4440
_refine_ls_number_restraints 0
_refine_ls_restrained_S_all 0.999
_refine_ls_R_factor_all 0.1070
_refine_ls_R_factor_gt 0.0590
_refine_ls_shift/su_max 0.001
_refine_ls_shift/su_mean 0.000
_refine_ls_structure_factor_coef Fsqd
_refine_ls_weighting_details 'w=1/[\s^2^(Fo^2^)+(0.0818P)^2^] where P=(Fo^2^+2Fc^2^)/3'
_refine_ls_weighting_scheme calc
_refine_ls_wR_factor_gt 0.1409
_refine_ls_wR_factor_ref 0.1643
_reflns_Friedel_coverage 0.000
_reflns_number_gt 2753
_reflns_number_total 4440
_reflns_threshold_expression 'I > 2\s(I)'
_cod_data_source_file d3dt01302b2.cif
_cod_data_source_block p21c_CCDC2
_cod_original_sg_symbol_H-M 'P 21/c'
_cod_database_code 7713345
_shelx_shelxl_version_number 2018/3
_shelx_space_group_comment
;
The symmetry employed for this shelxl refinement is uniquely defined
by the following loop, which should always be used as a source of
symmetry information in preference to the above space-group names.
They are only intended as comments.
;
_shelx_estimated_absorpt_t_min 0.775
_shelx_estimated_absorpt_t_max 0.824

loop_
_space_group_symop_operation_xyz
'x, y, z'
'-x, y+1/2, -z+1/2'
'-x, -y, -z'
'x, -y-1/2, z-1/2'

loop_
_atom_site_label
_atom_site_type_symbol
_atom_site_fract_x
_atom_site_fract_y
_atom_site_fract_z
_atom_site_U_iso_or_equiv
_atom_site_adp_type
_atom_site_occupancy
_atom_site_site_symmetry_order
_atom_site_calc_flag
_atom_site_refinement_flags_posn
_atom_site_refinement_flags_adp
_atom_site_refinement_flags_occupancy
_atom_site_disorder_assembly
_atom_site_disorder_group
Ru1 Ru 0.28351(8) 0.36166(3) 0.26789(4) 0.0294(2) Uani 1 1 d . . . . .
Ru2 Ru 0.22524(8) 0.49891(3) 0.24858(4) 0.0284(2) Uani 1 1 d . . . . .
O1 O 0.1477(7) 0.4106(3) 0.1834(3) 0.0307(13) Uani 1 1 d . . . . .
O2 O 0.3631(7) 0.4491(3) 0.3351(3) 0.0354(14) Uani 1 1 d . . . . .
O3 O 0.5128(7) 0.3786(3) 0.2113(3) 0.0364(14) Uani 1 1 d . . . . .
O4 O 0.4588(7) 0.5042(3) 0.1912(3) 0.0327(13) Uani 1 1 d . . . . .
O5 O 0.0506(7) 0.3560(3) 0.3256(3) 0.0372(14) Uani 1 1 d . . . . .
O6 O -0.0019(8) 0.4824(3) 0.3082(3) 0.0372(14) Uani 1 1 d . . . . .
O7 O 0.2378(8) 0.2677(3) 0.2020(4) 0.0419(15) Uani 1 1 d . . . . .
O8 O 0.3965(7) 0.2980(3) 0.3531(4) 0.0416(15) Uani 1 1 d . . . . .
O9 O 0.1097(7) 0.5598(3) 0.1631(3) 0.0375(14) Uani 1 1 d . . . . .
O10 O 0.2719(8) 0.5950(3) 0.3120(3) 0.0388(15) Uani 1 1 d . . . . .
C1 C 0.1871(12) 0.4034(5) 0.1022(5) 0.044(2) Uani 1 1 d . . . . .
H1A H 0.156547 0.352230 0.083933 0.066 Uiso 1 1 calc R U . . .
H1B H 0.309603 0.411780 0.094992 0.066 Uiso 1 1 calc R U . . .
H1C H 0.122348 0.441317 0.071820 0.066 Uiso 1 1 calc R U . . .
C2 C 0.3210(13) 0.4559(5) 0.4169(5) 0.048(2) Uani 1 1 d . . . . .
H2A H 0.365571 0.411756 0.445798 0.071 Uiso 1 1 calc R U . . .
H2B H 0.196662 0.458140 0.422246 0.071 Uiso 1 1 calc R U . . .
H2C H 0.372000 0.502545 0.438460 0.071 Uiso 1 1 calc R U . . .
C3 C 0.5520(11) 0.4462(5) 0.1885(5) 0.036(2) Uani 1 1 d . . . . .
C4 C 0.7250(11) 0.4544(5) 0.1514(5) 0.041(2) Uani 1 1 d . . . . .
H4A H 0.782992 0.500103 0.173088 0.049 Uiso 1 1 calc R U . . .
H4B H 0.795927 0.409424 0.164523 0.049 Uiso 1 1 calc R U . . .
C5 C 0.7079(15) 0.4618(9) 0.0635(7) 0.096(5) Uani 1 1 d . . . . .
H5A H 0.820461 0.471356 0.040914 0.144 Uiso 1 1 calc R U . . .
H5B H 0.631347 0.504235 0.050615 0.144 Uiso 1 1 calc R U . . .
H5C H 0.660811 0.414517 0.041544 0.144 Uiso 1 1 calc R U . . .
C6 C -0.0419(12) 0.4160(5) 0.3314(5) 0.042(2) Uani 1 1 d . . . . .
C7 C -0.2083(11) 0.4063(6) 0.3719(6) 0.048(2) Uani 1 1 d . . . . .
H7A H -0.267408 0.456076 0.373603 0.057 Uiso 1 1 calc R U . . .
H7B H -0.280714 0.370943 0.340710 0.057 Uiso 1 1 calc R U . . .
C8 C -0.1904(16) 0.3764(7) 0.4536(6) 0.073(4) Uani 1 1 d . . . . .
H8A H -0.302574 0.375574 0.478611 0.109 Uiso 1 1 calc R U . . .
H8B H -0.112940 0.409226 0.484060 0.109 Uiso 1 1 calc R U . . .
H8C H -0.144031 0.324576 0.452085 0.109 Uiso 1 1 calc R U . . .
C9 C 0.2617(14) 0.1426(5) 0.1533(7) 0.061(3) Uani 1 1 d . . . . .
H9A H 0.211450 0.167336 0.106730 0.091 Uiso 1 1 calc R U . . .
H9B H 0.181439 0.104889 0.173818 0.091 Uiso 1 1 calc R U . . .
H9C H 0.368167 0.117235 0.138797 0.091 Uiso 1 1 calc R U . . .
C10 C 0.2983(12) 0.2014(5) 0.2154(6) 0.042(2) Uani 1 1 d . . . . .
C11 C 0.3852(12) 0.1792(5) 0.2847(6) 0.049(3) Uani 1 1 d . . . . .
H11A H 0.417722 0.127219 0.289095 0.058 Uiso 1 1 calc R U . . .
C12 C 0.4276(12) 0.2271(5) 0.3475(6) 0.045(2) Uani 1 1 d . . . . .
C13 C 0.5159(13) 0.1930(6) 0.4190(6) 0.060(3) Uani 1 1 d . . . . .
H13A H 0.617402 0.223121 0.432366 0.090 Uiso 1 1 calc R U . . .
H13B H 0.549826 0.140499 0.407334 0.090 Uiso 1 1 calc R U . . .
H13C H 0.437517 0.193167 0.463569 0.090 Uiso 1 1 calc R U . . .
C14 C -0.0102(12) 0.6620(5) 0.0927(5) 0.045(2) Uani 1 1 d . . . . .
H14A H -0.108877 0.629537 0.080785 0.068 Uiso 1 1 calc R U . . .
H14B H 0.068577 0.661054 0.048316 0.068 Uiso 1 1 calc R U . . .
H14C H -0.048880 0.714359 0.101596 0.068 Uiso 1 1 calc R U . . .
C15 C 0.0783(11) 0.6336(5) 0.1644(5) 0.037(2) Uani 1 1 d . . . . .
C16 C 0.1287(13) 0.6802(4) 0.2266(5) 0.043(2) Uani 1 1 d . . . . .
H16A H 0.097397 0.732230 0.221367 0.052 Uiso 1 1 calc R U . . .
C17 C 0.2158(11) 0.6625(4) 0.2935(6) 0.039(2) Uani 1 1 d . . . . .
C18 C 0.2556(14) 0.7237(5) 0.3542(5) 0.050(3) Uani 1 1 d . . . . .
H18A H 0.339945 0.704259 0.392343 0.075 Uiso 1 1 calc R U . . .
H18B H 0.150876 0.737550 0.381750 0.075 Uiso 1 1 calc R U . . .
H18C H 0.301763 0.768645 0.327769 0.075 Uiso 1 1 calc R U . . .

loop_
_atom_site_aniso_label
_atom_site_aniso_U_11
_atom_site_aniso_U_22
_atom_site_aniso_U_33
_atom_site_aniso_U_23
_atom_site_aniso_U_13
_atom_site_aniso_U_12
Ru1 0.0282(4) 0.0118(3) 0.0482(5) 0.0019(3) 0.0035(3) 0.0005(3)
Ru2 0.0284(4) 0.0122(3) 0.0447(4) 0.0022(3) 0.0030(3) 0.0009(3)
O1 0.032(3) 0.018(3) 0.043(3) -0.001(2) 0.007(3) 0.000(2)
O2 0.039(4) 0.020(3) 0.048(4) 0.001(3) 0.004(3) 0.000(3)
O3 0.032(3) 0.023(3) 0.054(4) 0.005(2) 0.003(3) 0.004(2)
O4 0.028(3) 0.018(3) 0.052(4) 0.002(3) 0.006(3) -0.001(2)
O5 0.036(3) 0.022(3) 0.053(4) 0.004(3) 0.002(3) -0.002(3)
O6 0.039(4) 0.024(3) 0.049(4) 0.003(3) 0.013(3) 0.001(3)
O7 0.044(4) 0.016(3) 0.066(4) -0.001(3) 0.005(3) -0.004(3)
O8 0.038(4) 0.021(3) 0.066(4) 0.008(3) 0.003(3) 0.003(3)
O9 0.037(4) 0.023(3) 0.053(4) -0.001(3) 0.003(3) 0.003(3)
O10 0.044(4) 0.017(3) 0.056(4) 0.000(3) 0.003(3) -0.004(3)
C1 0.040(6) 0.039(5) 0.053(6) 0.003(4) -0.002(5) -0.003(4)
C2 0.052(6) 0.037(5) 0.054(6) 0.003(5) 0.003(5) 0.004(5)
C3 0.039(5) 0.021(4) 0.049(6) 0.000(4) 0.008(4) -0.002(4)
C4 0.034(5) 0.033(5) 0.056(6) 0.005(4) 0.006(4) -0.004(4)
C5 0.046(7) 0.165(14) 0.077(9) 0.015(9) 0.019(7) 0.015(9)
C6 0.039(5) 0.034(5) 0.054(6) 0.003(4) 0.000(5) -0.004(4)
C7 0.031(5) 0.051(6) 0.061(7) 0.008(5) 0.002(5) -0.009(4)
C8 0.078(9) 0.072(8) 0.068(8) 0.012(6) 0.027(7) 0.014(7)
C9 0.069(7) 0.021(5) 0.093(8) -0.018(5) 0.018(6) -0.001(5)
C10 0.038(5) 0.026(5) 0.063(7) -0.002(4) 0.016(5) -0.012(4)
C11 0.053(6) 0.013(4) 0.081(8) 0.010(4) 0.017(6) 0.001(4)
C12 0.040(5) 0.025(5) 0.070(7) 0.011(5) 0.015(5) -0.002(4)
C13 0.055(7) 0.042(6) 0.084(8) 0.023(5) 0.007(6) 0.010(5)
C14 0.047(6) 0.026(5) 0.062(7) 0.004(4) 0.002(5) 0.004(4)
C15 0.025(5) 0.040(5) 0.047(6) 0.011(4) 0.006(4) 0.003(4)
C16 0.066(7) 0.012(4) 0.053(6) 0.001(4) 0.010(5) -0.004(4)
C17 0.035(5) 0.012(4) 0.071(7) -0.001(4) -0.002(5) 0.004(3)
C18 0.075(7) 0.024(5) 0.051(6) -0.003(4) 0.018(5) 0.000(5)

loop_
_atom_type_symbol
_atom_type_description
_atom_type_scat_dispersion_real
_atom_type_scat_dispersion_imag
_atom_type_scat_source
C C 0.0033 0.0016 'International Tables Vol C Tables 4.2.6.8 and 6.1.1.4'
H H 0.0000 0.0000 'International Tables Vol C Tables 4.2.6.8 and 6.1.1.4'
O O 0.0106 0.0060 'International Tables Vol C Tables 4.2.6.8 and 6.1.1.4'
Ru Ru -1.2594 0.8363 'International Tables Vol C Tables 4.2.6.8 and 6.1.1.4'

loop_
_geom_angle_atom_site_label_1
_geom_angle_atom_site_label_2
_geom_angle_atom_site_label_3
_geom_angle
_geom_angle_site_symmetry_1
_geom_angle_site_symmetry_3
_geom_angle_publ_flag
O1 Ru1 O2 103.9(2) . . ?
O1 Ru1 O8 171.1(2) . . ?
O2 Ru1 O8 83.5(2) . . ?
O1 Ru1 O7 82.2(2) . . ?
O2 Ru1 O7 171.8(2) . . ?
O8 Ru1 O7 91.0(2) . . ?
O1 Ru1 O3 93.6(2) . . ?
O2 Ru1 O3 83.6(2) . . ?
O8 Ru1 O3 92.1(2) . . ?
O7 Ru1 O3 90.6(2) . . ?
O1 Ru1 O5 83.9(2) . . ?
O2 Ru1 O5 92.1(2) . . ?
O8 Ru1 O5 90.9(2) . . ?
O7 Ru1 O5 94.0(2) . . ?
O3 Ru1 O5 174.4(2) . . ?
O1 Ru1 Ru2 51.84(15) . . ?
O2 Ru1 Ru2 52.07(16) . . ?
O8 Ru1 Ru2 135.37(17) . . ?
O7 Ru1 Ru2 133.68(17) . . ?
O3 Ru1 Ru2 87.58(14) . . ?
O5 Ru1 Ru2 87.00(15) . . ?
O1 Ru2 O9 83.2(2) . . ?
O1 Ru2 O2 102.9(2) . . ?
O9 Ru2 O2 172.5(2) . . ?
O1 Ru2 O10 172.1(2) . . ?
O9 Ru2 O10 91.0(2) . . ?
O2 Ru2 O10 83.3(2) . . ?
O1 Ru2 O6 84.5(2) . . ?
O9 Ru2 O6 92.6(2) . . ?
O2 Ru2 O6 92.2(2) . . ?
O10 Ru2 O6 90.4(2) . . ?
O1 Ru2 O4 92.2(2) . . ?
O9 Ru2 O4 91.7(2) . . ?
O2 Ru2 O4 83.9(2) . . ?
O10 Ru2 O4 93.3(2) . . ?
O6 Ru2 O4 174.3(2) . . ?
O1 Ru2 Ru1 50.97(15) . . ?
O9 Ru2 Ru1 134.02(16) . . ?
O2 Ru2 Ru1 51.93(15) . . ?
O10 Ru2 Ru1 135.02(16) . . ?
O6 Ru2 Ru1 87.54(15) . . ?
O4 Ru2 Ru1 86.79(14) . . ?
C1 O1 Ru1 123.0(5) . . ?
C1 O1 Ru2 122.5(5) . . ?
Ru1 O1 Ru2 77.19(19) . . ?
C2 O2 Ru1 122.6(5) . . ?
C2 O2 Ru2 122.8(5) . . ?
Ru1 O2 Ru2 76.0(2) . . ?
C3 O3 Ru1 119.0(5) . . ?
C3 O4 Ru2 119.6(5) . . ?
C6 O5 Ru1 119.7(5) . . ?
C6 O6 Ru2 119.7(6) . . ?
C10 O7 Ru1 125.7(6) . . ?
C12 O8 Ru1 124.8(6) . . ?
C15 O9 Ru2 126.4(5) . . ?
C17 O10 Ru2 124.8(6) . . ?
O1 C1 H1A 109.5 . . ?
O1 C1 H1B 109.5 . . ?
H1A C1 H1B 109.5 . . ?
O1 C1 H1C 109.5 . . ?
H1A C1 H1C 109.5 . . ?
H1B C1 H1C 109.5 . . ?
O2 C2 H2A 109.5 . . ?
O2 C2 H2B 109.5 . . ?
H2A C2 H2B 109.5 . . ?
O2 C2 H2C 109.5 . . ?
H2A C2 H2C 109.5 . . ?
H2B C2 H2C 109.5 . . ?
O4 C3 O3 126.7(8) . . ?
O4 C3 C4 117.6(7) . . ?
O3 C3 C4 115.7(7) . . ?
C5 C4 C3 110.7(8) . . ?
C5 C4 H4A 109.5 . . ?
C3 C4 H4A 109.5 . . ?
C5 C4 H4B 109.5 . . ?
C3 C4 H4B 109.5 . . ?
H4A C4 H4B 108.1 . . ?
C4 C5 H5A 109.5 . . ?
C4 C5 H5B 109.5 . . ?
H5A C5 H5B 109.5 . . ?
C4 C5 H5C 109.5 . . ?
H5A C5 H5C 109.5 . . ?
H5B C5 H5C 109.5 . . ?
O6 C6 O5 126.0(8) . . ?
O6 C6 C7 117.9(8) . . ?
O5 C6 C7 116.0(8) . . ?
C8 C7 C6 113.4(8) . . ?
C8 C7 H7A 108.9 . . ?
C6 C7 H7A 108.9 . . ?
C8 C7 H7B 108.9 . . ?
C6 C7 H7B 108.9 . . ?
H7A C7 H7B 107.7 . . ?
C7 C8 H8A 109.5 . . ?
C7 C8 H8B 109.5 . . ?
H8A C8 H8B 109.5 . . ?
C7 C8 H8C 109.5 . . ?
H8A C8 H8C 109.5 . . ?
H8B C8 H8C 109.5 . . ?
C10 C9 H9A 109.5 . . ?
C10 C9 H9B 109.5 . . ?
H9A C9 H9B 109.5 . . ?
C10 C9 H9C 109.5 . . ?
H9A C9 H9C 109.5 . . ?
H9B C9 H9C 109.5 . . ?
O7 C10 C11 125.2(8) . . ?
O7 C10 C9 115.8(9) . . ?
C11 C10 C9 118.9(8) . . ?
C12 C11 C10 125.4(8) . . ?
C12 C11 H11A 117.3 . . ?
C10 C11 H11A 117.3 . . ?
O8 C12 C11 127.1(9) . . ?
O8 C12 C13 114.5(9) . . ?
C11 C12 C13 118.4(8) . . ?
C12 C13 H13A 109.5 . . ?
C12 C13 H13B 109.5 . . ?
H13A C13 H13B 109.5 . . ?
C12 C13 H13C 109.5 . . ?
H13A C13 H13C 109.5 . . ?
H13B C13 H13C 109.5 . . ?
C15 C14 H14A 109.5 . . ?
C15 C14 H14B 109.5 . . ?
H14A C14 H14B 109.5 . . ?
C15 C14 H14C 109.5 . . ?
H14A C14 H14C 109.5 . . ?
H14B C14 H14C 109.5 . . ?
O9 C15 C16 122.7(8) . . ?
O9 C15 C14 113.8(8) . . ?
C16 C15 C14 123.4(8) . . ?
C17 C16 C15 129.6(8) . . ?
C17 C16 H16A 115.2 . . ?
C15 C16 H16A 115.2 . . ?
O10 C17 C16 125.2(8) . . ?
O10 C17 C18 114.5(8) . . ?
C16 C17 C18 120.3(7) . . ?
C17 C18 H18A 109.5 . . ?
C17 C18 H18B 109.5 . . ?
H18A C18 H18B 109.5 . . ?
C17 C18 H18C 109.5 . . ?
H18A C18 H18C 109.5 . . ?
H18B C18 H18C 109.5 . . ?

loop_
_geom_bond_atom_site_label_1
_geom_bond_atom_site_label_2
_geom_bond_distance
_geom_bond_site_symmetry_2
_geom_bond_publ_flag
Ru1 O1 1.971(5) . ?
Ru1 O2 2.008(5) . ?
Ru1 O8 2.023(6) . ?
Ru1 O7 2.023(6) . ?
Ru1 O3 2.069(6) . ?
Ru1 O5 2.083(6) . ?
Ru1 Ru2 2.4746(9) . ?
Ru2 O1 1.995(5) . ?
Ru2 O9 2.009(6) . ?
Ru2 O2 2.012(6) . ?
Ru2 O10 2.033(5) . ?
Ru2 O6 2.078(6) . ?
Ru2 O4 2.085(5) . ?
O1 C1 1.422(10) . ?
O2 C2 1.436(10) . ?
O3 C3 1.286(9) . ?
O4 C3 1.256(9) . ?
O5 C6 1.284(10) . ?
O6 C6 1.271(10) . ?
O7 C10 1.277(10) . ?
O8 C12 1.273(10) . ?
O9 C15 1.319(10) . ?
O10 C17 1.301(9) . ?
C1 H1A 0.9800 . ?
C1 H1B 0.9800 . ?
C1 H1C 0.9800 . ?
C2 H2A 0.9800 . ?
C2 H2B 0.9800 . ?
C2 H2C 0.9800 . ?
C3 C4 1.508(11) . ?
C4 C5 1.503(14) . ?
C4 H4A 0.9900 . ?
C4 H4B 0.9900 . ?
C5 H5A 0.9800 . ?
C5 H5B 0.9800 . ?
C5 H5C 0.9800 . ?
C6 C7 1.491(12) . ?
C7 C8 1.488(13) . ?
C7 H7A 0.9900 . ?
C7 H7B 0.9900 . ?
C8 H8A 0.9800 . ?
C8 H8B 0.9800 . ?
C8 H8C 0.9800 . ?
C9 C10 1.500(12) . ?
C9 H9A 0.9800 . ?
C9 H9B 0.9800 . ?
C9 H9C 0.9800 . ?
C10 C11 1.406(13) . ?
C11 C12 1.395(13) . ?
C11 H11A 0.9500 . ?
C12 C13 1.512(13) . ?
C13 H13A 0.9800 . ?
C13 H13B 0.9800 . ?
C13 H13C 0.9800 . ?
C14 C15 1.480(12) . ?
C14 H14A 0.9800 . ?
C14 H14B 0.9800 . ?
C14 H14C 0.9800 . ?
C15 C16 1.390(12) . ?
C16 C17 1.354(12) . ?
C16 H16A 0.9500 . ?
C17 C18 1.518(12) . ?
C18 H18A 0.9800 . ?
C18 H18B 0.9800 . ?
C18 H18C 0.9800 . ?
